data_4309678
loop_
_publ_author_name
'Eddy Lay'
'Yi-Hwa Song'
'Yuan-Chieh Chiu'
'Yang-Miin Lin'
'Yun Chi'
'Arthur J. Carty'
'Shie-Ming Peng'
'Gene-Hsiang Lee'

_publ_section_title
;
New CVD Precursors Capable of Depositing Copper Metal under Mixed O2/Ar
Atmosphere
;
_journal_name_full 'Inorganic Chemistry'
_journal_page_first 7226
_journal_page_last 7233
_journal_paper_doi 10.1021/ic050845h
_journal_volume 44
_journal_year 2005
_chemical_formula_sum 'C14 H20 Cu F12 N2 O2'
_chemical_formula_weight 539.86
_chemical_name_systematic
; 
 ? 
;
_space_group_IT_number 13
_symmetry_cell_setting monoclinic
_symmetry_space_group_name_Hall '-P 2yac'
_symmetry_space_group_name_H-M 'P 1 2/n 1'
_atom_sites_solution_hydrogens geom
_atom_sites_solution_primary direct
_atom_sites_solution_secondary difmap
_audit_creation_method SHELXL-97
_cell_angle_alpha 90.00
_cell_angle_beta 111.190(1)
_cell_angle_gamma 90.00
_cell_formula_units_Z 2
_cell_length_a 12.0784(8)
_cell_length_b 7.0847(5)
_cell_length_c 13.1862(9)
_cell_measurement_reflns_used 2583
_cell_measurement_temperature 295(2)
_cell_measurement_theta_max 22.17
_cell_measurement_theta_min 2.86
_cell_volume 1052.07(12)
_computing_cell_refinement 'Bruker SAINT'
_computing_data_collection 'Bruker SMART'
_computing_data_reduction 'Bruker SAINT'
_computing_molecular_graphics 'Bruker SHELXTL'
_computing_publication_material 'Bruker SHELXTL'
_computing_structure_refinement 'SHELXL-97 (Sheldrick, 1997)'
_computing_structure_solution 'SHELXS-97 (Sheldrick, 1990)'
_diffrn_ambient_temperature 295(2)
_diffrn_measured_fraction_theta_full 0.999
_diffrn_measured_fraction_theta_max 0.999
_diffrn_measurement_device_type 'BRUKER SMART APEXCCD area detector'
_diffrn_measurement_method 'omega scans'
_diffrn_radiation_monochromator graphite
_diffrn_radiation_source 'fine-focus sealed tube'
_diffrn_radiation_type MoK\a
_diffrn_radiation_wavelength 0.71073
_diffrn_reflns_av_R_equivalents 0.0278
_diffrn_reflns_av_sigmaI/netI 0.0278
_diffrn_reflns_limit_h_max 15
_diffrn_reflns_limit_h_min -15
_diffrn_reflns_limit_k_max 9
_diffrn_reflns_limit_k_min -9
_diffrn_reflns_limit_l_max 17
_diffrn_reflns_limit_l_min -17
_diffrn_reflns_number 10153
_diffrn_reflns_theta_full 27.50
_diffrn_reflns_theta_max 27.50
_diffrn_reflns_theta_min 1.96
_exptl_absorpt_coefficient_mu 1.155
_exptl_absorpt_correction_T_max 0.8738
_exptl_absorpt_correction_T_min 0.7380
_exptl_absorpt_correction_type multi-scan
_exptl_crystal_colour purple
_exptl_crystal_density_diffrn 1.704
_exptl_crystal_density_meas 0
_exptl_crystal_density_method 'not measured'
_exptl_crystal_description plate
_exptl_crystal_F_000 542
_exptl_crystal_size_max 0.28
_exptl_crystal_size_mid 0.25
_exptl_crystal_size_min 0.12
_refine_diff_density_max 0.438
_refine_diff_density_min -0.344
_refine_diff_density_rms 0.069
_refine_ls_extinction_method none
_refine_ls_goodness_of_fit_ref 1.073
_refine_ls_hydrogen_treatment fixed
_refine_ls_matrix_type full
_refine_ls_number_parameters 141
_refine_ls_number_reflns 2424
_refine_ls_number_restraints 0
_refine_ls_restrained_S_all 1.073
_refine_ls_R_factor_all 0.0542
_refine_ls_R_factor_gt 0.0480
_refine_ls_shift/su_max 0.000
_refine_ls_shift/su_mean 0.000
_refine_ls_structure_factor_coef Fsqd
_refine_ls_weighting_details 'calc w=1/[\s^2^(Fo^2^)+(0.0759P)^2^+0.3903P] where P=(Fo^2^+2Fc^2^)/3'
_refine_ls_weighting_scheme calc
_refine_ls_wR_factor_gt 0.1286
_refine_ls_wR_factor_ref 0.1334
_reflns_number_gt 2156
_reflns_number_total 2424
_reflns_threshold_expression >2sigma(I)
_cod_data_source_file ic050845hsi20050728_044747.cif
_cod_data_source_block ic10711
_cod_depositor_comments
;
The following automatic conversions were performed:
'_symmetry_cell_setting' value 'Monoclinic' changed to 'monoclinic'
according to '/home/saulius/struct/CIF-dictionaries/cif_core.dic'
dictionary named 'cif_core.dic' version 2.4.1 from 2010-06-29.

Automatic conversion script
Id: cif_fix_enum 1527 2010-12-29 10:47:43Z saulius 
;
_cod_database_code 4309678

loop_
_symmetry_equiv_pos_as_xyz
'x, y, z'
'-x+1/2, y, -z+1/2'
'-x, -y, -z'
'x-1/2, -y, z-1/2'

loop_
_atom_site_label
_atom_site_type_symbol
_atom_site_fract_x
_atom_site_fract_y
_atom_site_fract_z
_atom_site_U_iso_or_equiv
_atom_site_adp_type
_atom_site_occupancy
_atom_site_symmetry_multiplicity
_atom_site_calc_flag
_atom_site_refinement_flags
_atom_site_disorder_assembly
_atom_site_disorder_group
Cu Cu 0.7500 0.71714(7) 0.7500 0.04307(18) Uani 1 2 d S . .
O1 O 0.71358(19) 0.6802(4) 0.60066(17) 0.0611(6) Uani 1 1 d . . .
N1 N 0.9211(2) 0.7922(3) 0.78296(19) 0.0466(5) Uani 1 1 d . . .
H1A H 0.9676 0.7015 0.8268 0.056 Uiso 1 1 calc R . .
C1 C 1.0854(4) 0.8496(9) 0.7140(4) 0.0988(16) Uani 1 1 d . . .
H1B H 1.0999 0.8828 0.6493 0.148 Uiso 1 1 calc R . .
H1C H 1.1319 0.7407 0.7468 0.148 Uiso 1 1 calc R . .
H1D H 1.1073 0.9532 0.7643 0.148 Uiso 1 1 calc R . .
C2 C 0.9537(3) 0.8050(5) 0.6848(3) 0.0597(8) Uani 1 1 d . . .
H2A H 0.9073 0.9069 0.6386 0.072 Uiso 1 1 calc R . .
C3 C 0.9215(3) 0.6231(6) 0.6222(3) 0.0664(9) Uani 1 1 d . . .
H3A H 0.9500 0.5190 0.6728 0.080 Uiso 1 1 calc R . .
H3B H 0.9629 0.6176 0.5714 0.080 Uiso 1 1 calc R . .
C4 C 0.7878(3) 0.5947(4) 0.5584(2) 0.0512(6) Uani 1 1 d . . .
C5 C 0.7545(4) 0.6673(6) 0.4411(3) 0.0702(9) Uani 1 1 d . . .
C6 C 0.7641(5) 0.3784(6) 0.5537(3) 0.0860(12) Uani 1 1 d . . .
C7 C 0.9425(3) 0.9681(6) 0.8456(3) 0.0704(9) Uani 1 1 d . . .
H7A H 1.0245 1.0032 0.8661 0.106 Uiso 1 1 calc R . .
H7B H 0.9238 0.9500 0.9098 0.106 Uiso 1 1 calc R . .
H7C H 0.8933 1.0663 0.8020 0.106 Uiso 1 1 calc R . .
F1 F 0.7786(3) 0.8477(4) 0.4411(2) 0.1132(10) Uani 1 1 d . . .
F2 F 0.8136(3) 0.5799(5) 0.38629(18) 0.1052(9) Uani 1 1 d . . .
F3 F 0.6407(2) 0.6485(5) 0.38210(18) 0.1032(8) Uani 1 1 d . . .
F4 F 0.7815(4) 0.3163(4) 0.6529(2) 0.1214(11) Uani 1 1 d . . .
F5 F 0.8358(4) 0.2804(4) 0.5184(3) 0.1376(15) Uani 1 1 d . . .
F6 F 0.6536(4) 0.3339(5) 0.4934(3) 0.1391(14) Uani 1 1 d . . .

loop_
_atom_site_aniso_label
_atom_site_aniso_U_11
_atom_site_aniso_U_22
_atom_site_aniso_U_33
_atom_site_aniso_U_23
_atom_site_aniso_U_13
_atom_site_aniso_U_12
Cu 0.0358(3) 0.0563(3) 0.0388(3) 0.000 0.01545(19) 0.000
O1 0.0431(11) 0.0965(17) 0.0429(10) -0.0140(10) 0.0146(9) 0.0020(10)
N1 0.0405(12) 0.0559(13) 0.0441(12) -0.0002(10) 0.0159(10) 0.0000(9)
C1 0.070(2) 0.153(4) 0.094(3) -0.037(3) 0.054(2) -0.043(3)
C2 0.0561(18) 0.075(2) 0.0558(17) -0.0083(14) 0.0295(15) -0.0106(14)
C3 0.0578(18) 0.080(2) 0.066(2) -0.0123(17) 0.0276(16) 0.0084(16)
C4 0.0557(16) 0.0571(16) 0.0415(14) -0.0053(11) 0.0185(12) 0.0025(12)
C5 0.088(3) 0.074(2) 0.0542(18) 0.0014(16) 0.0323(19) 0.0147(18)
C6 0.116(3) 0.075(3) 0.062(2) -0.0019(19) 0.027(2) -0.009(2)
C7 0.069(2) 0.076(2) 0.071(2) -0.0224(17) 0.0304(17) -0.0185(17)
F1 0.172(3) 0.0790(15) 0.0956(19) 0.0287(14) 0.0575(19) 0.0105(17)
F2 0.134(2) 0.138(2) 0.0615(13) 0.0061(13) 0.0559(14) 0.0418(18)
F3 0.0985(18) 0.139(2) 0.0530(12) -0.0014(13) 0.0047(12) 0.0249(17)
F4 0.186(3) 0.0928(18) 0.0864(19) 0.0235(15) 0.051(2) -0.017(2)
F5 0.232(5) 0.0687(16) 0.132(3) -0.0165(16) 0.089(3) 0.023(2)
F6 0.161(3) 0.121(2) 0.105(2) -0.0228(19) 0.012(2) -0.070(2)

loop_
_atom_type_symbol
_atom_type_description
_atom_type_scat_dispersion_real
_atom_type_scat_dispersion_imag
_atom_type_scat_source
C C 0.0033 0.0016 'International Tables Vol C Tables 4.2.6.8 and 6.1.1.4'
H H 0.0000 0.0000 'International Tables Vol C Tables 4.2.6.8 and 6.1.1.4'
N N 0.0061 0.0033 'International Tables Vol C Tables 4.2.6.8 and 6.1.1.4'
O O 0.0106 0.0060 'International Tables Vol C Tables 4.2.6.8 and 6.1.1.4'
F F 0.0171 0.0103 'International Tables Vol C Tables 4.2.6.8 and 6.1.1.4'
Cu Cu 0.3201 1.2651 'International Tables Vol C Tables 4.2.6.8 and 6.1.1.4'

loop_
_geom_angle_atom_site_label_1
_geom_angle_atom_site_label_2
_geom_angle_atom_site_label_3
_geom_angle
_geom_angle_site_symmetry_1
_geom_angle_site_symmetry_3
_geom_angle_publ_flag
O1 Cu O1 163.93(16) . 2_656 ?
O1 Cu N1 95.51(9) . . ?
O1 Cu N1 88.71(9) 2_656 . ?
O1 Cu N1 88.71(9) . 2_656 ?
O1 Cu N1 95.51(9) 2_656 2_656 ?
N1 Cu N1 149.53(14) . 2_656 ?
C4 O1 Cu 123.69(18) . . ?
C7 N1 C2 113.0(3) . . ?
C7 N1 Cu 107.65(19) . . ?
C2 N1 Cu 113.63(19) . . ?
N1 C2 C3 109.2(3) . . ?
N1 C2 C1 111.9(3) . . ?
C3 C2 C1 110.8(3) . . ?
C2 C3 C4 115.1(3) . . ?
O1 C4 C5 107.0(3) . . ?
O1 C4 C3 115.8(2) . . ?
C5 C4 C3 110.3(3) . . ?
O1 C4 C6 108.4(3) . . ?
C5 C4 C6 108.2(3) . . ?
C3 C4 C6 107.0(3) . . ?
F1 C5 F3 106.4(3) . . ?
F1 C5 F2 106.8(3) . . ?
F3 C5 F2 106.3(3) . . ?
F1 C5 C4 110.4(3) . . ?
F3 C5 C4 113.4(3) . . ?
F2 C5 C4 113.1(3) . . ?
F5 C6 F6 108.1(4) . . ?
F5 C6 F4 106.5(4) . . ?
F6 C6 F4 106.3(4) . . ?
F5 C6 C4 113.4(4) . . ?
F6 C6 C4 113.0(4) . . ?
F4 C6 C4 109.1(3) . . ?

loop_
_geom_bond_atom_site_label_1
_geom_bond_atom_site_label_2
_geom_bond_distance
_geom_bond_site_symmetry_2
_geom_bond_publ_flag
Cu O1 1.874(2) . ?
Cu O1 1.874(2) 2_656 ?
Cu N1 2.023(2) . ?
Cu N1 2.023(2) 2_656 ?
O1 C4 1.358(3) . ?
N1 C7 1.466(4) . ?
N1 C2 1.486(4) . ?
C1 C2 1.528(5) . ?
C2 C3 1.504(5) . ?
C3 C4 1.540(4) . ?
C4 C5 1.539(4) . ?
C4 C6 1.556(5) . ?
C5 F1 1.311(5) . ?
C5 F3 1.319(5) . ?
C5 F2 1.337(4) . ?
C6 F5 1.320(6) . ?
C6 F6 1.321(6) . ?
C6 F4 1.322(5) . ?
